data_7005374
loop_
_publ_author_name
'Wann, Derek A.'
'Blockhuys, Frank'
'Van Alsenoy, Christian'
'Robertson, Heather E.'
'Himmel, Hans-J\"org'
'Tang, Christina Y.'
'Cowley, Andrew R.'
'Downs, Anthony J.'
'Rankin, David W. H.'

_publ_section_title
;
 Molecular structures of free quinuclidine and its adducts with metal
 trihydrides, MH3 (M=B, Al or Ga), studied by gas-phase electron
 diffraction, X-ray diffraction and quantum chemical calculations.
;
_journal_issue 17
_journal_name_full 'Dalton transactions (Cambridge, England : 2003)'
_journal_page_first 1687
_journal_page_last 1696
_journal_paper_doi 10.1039/b701476g
_journal_year 2007
_chemical_absolute_configuration unk
_chemical_compound_source
;
synthesis as described
;
_chemical_formula_moiety ' C7 H16 B N '
_chemical_formula_sum 'C7 H16 B N'
_chemical_formula_weight 125.02
_chemical_name_systematic
;
?
;
_space_group_IT_number 198
_symmetry_cell_setting cubic
_symmetry_space_group_name_Hall 'P 2ac 2ab 3'
_symmetry_space_group_name_H-M 'P 21 3'
_atom_sites_solution_hydrogens geom
_atom_sites_solution_primary direct
_cell_angle_alpha 90
_cell_angle_beta 90
_cell_angle_gamma 90
_cell_formula_units_Z 4
_cell_length_a 9.2919(4)
_cell_length_b 9.2919(4)
_cell_length_c 9.2919(4)
_cell_measurement_reflns_used 2063
_cell_measurement_temperature 150
_cell_measurement_theta_max 28
_cell_measurement_theta_min 5
_cell_volume 802.26(6)
_computing_cell_refinement
;
KappaCCD software 'DENZO' (Otwinowski & Minor, 1996)
;
_computing_data_collection
;
KappaCCD software 'Collect' (Nonius, 2000)
;
_computing_data_reduction
;
KappaCCD software 'DENZO' (Otwinowski & Minor, 1996)
;
_computing_publication_material
;
CRYSTALS (Watkin et al, 2001)
;
_computing_structure_refinement
;
CRYSTALS (Watkin et al, 2001)
;
_computing_structure_solution 'SIR92 (Giacovazzo et al, 1992)'
_diffrn_ambient_temperature 150
_diffrn_measured_fraction_theta_full 1.000
_diffrn_measured_fraction_theta_max 1.000
_diffrn_measurement_device_type
;
Nonius KappaCCD
;
_diffrn_measurement_method \w
_diffrn_radiation_monochromator graphite
_diffrn_radiation_type 'Mo K\a'
_diffrn_radiation_wavelength 0.71073
_diffrn_reflns_av_R_equivalents 0.042
_diffrn_reflns_limit_h_max 12
_diffrn_reflns_limit_h_min -11
_diffrn_reflns_limit_k_max 8
_diffrn_reflns_limit_k_min -8
_diffrn_reflns_limit_l_max 8
_diffrn_reflns_limit_l_min -7
_diffrn_reflns_number 2063
_diffrn_reflns_theta_full 27.421
_diffrn_reflns_theta_max 27.421
_diffrn_reflns_theta_min 5.375
_diffrn_standards_decay_% 0.00
_diffrn_standards_interval_count 0
_diffrn_standards_interval_time 0
_diffrn_standards_number 0
_exptl_absorpt_coefficient_mu 0.058
_exptl_absorpt_correction_T_max 0.99
_exptl_absorpt_correction_T_min 0.98
_exptl_absorpt_correction_type multi-scan
_exptl_absorpt_process_details
;
Denzo/Scalepack (Otwinowski & Minor, 1996)
;
_exptl_crystal_colour ' colourless '
_exptl_crystal_density_diffrn 1.035
_exptl_crystal_description ' octahedron '
_exptl_crystal_F_000 280
_exptl_crystal_size_max 0.20
_exptl_crystal_size_mid 0.20
_exptl_crystal_size_min 0.18
_exptl_crystal_thermal_history
;
The material was crystallised at ambient temperature. A suitable crystal
was cooled rapidly to 150K for single-crystal X-ray diffraction analysis.
;
_refine_diff_density_max 0.10
_refine_diff_density_min -0.10
_refine_ls_extinction_method None
_refine_ls_goodness_of_fit_ref 1.1445
_refine_ls_hydrogen_treatment mixed
_refine_ls_matrix_type full
_refine_ls_number_parameters 32
_refine_ls_number_reflns 274
_refine_ls_number_restraints 0
_refine_ls_R_factor_all 0.0475
_refine_ls_R_factor_gt 0.0333
_refine_ls_shift/su_max 0.002192
_refine_ls_structure_factor_coef F
_refine_ls_weighting_details
;
Method, part 1, Chebychev polynomial, (Watkin, 1994, Prince, 1982)
[weight] = 1.0/[A~0~*T~0~(x)+A~1~*T~1~(x) ... +A~n-1~]*T~n-1~(x)]
where A~i~ are the Chebychev coefficients listed below and x= Fcalc/Fmax
Method = Robust Weighting (Prince, 1982)
W = [weight] * [1-(deltaF/6*sigmaF)^2^]^2^
A~i~ are:
0.330 0.031 0.112
;
_refine_ls_weighting_scheme calc
_refine_ls_wR_factor_all 0.0471
_refine_ls_wR_factor_gt 0.0354
_refine_ls_wR_factor_ref 0.0354
_reflns_limit_h_max 8
_reflns_limit_h_min 0
_reflns_limit_k_max 8
_reflns_limit_k_min 0
_reflns_limit_l_max 12
_reflns_limit_l_min 2
_reflns_number_gt 274
_reflns_number_total 354
_reflns_threshold_expression I>3.00u(I)
_cod_data_source_file b701476g.txt
_cod_data_source_block arc1344
_cod_depositor_comments
;
The following automatic conversions were performed:
'_symmetry_cell_setting' value 'Cubic' changed to 'cubic' according to
'/home/saulius/struct/CIF-dictionaries/cif_core.dic' dictionary named
'cif_core.dic' version 2.4.1 from 2010-06-29.

Automatic conversion script
Id: cif_fix_enum 1527 2010-12-29 10:47:43Z saulius 
;
_cod_original_sg_symbol_H-M 'P 21 3 '
_cod_original_formula_sum ' C7 H16 B N '
_cod_database_code 7005374

loop_
_symmetry_equiv_pos_as_xyz
x,y,z
y,z,x
z,x,y
x+1/2,-y+1/2,-z
y+1/2,-z+1/2,-x
z+1/2,-x+1/2,-y
-y,z+1/2,-x+1/2
-z,x+1/2,-y+1/2
-z+1/2,-x,y+1/2
-x+1/2,-y,z+1/2
-y+1/2,-z,x+1/2
-x,y+1/2,-z+1/2

loop_
_atom_site_label
_atom_site_type_symbol
_atom_site_fract_x
_atom_site_fract_y
_atom_site_fract_z
_atom_site_U_iso_or_equiv
_atom_site_occupancy
_atom_site_adp_type
_atom_site_refinement_flags_posn
_atom_site_refinement_flags_adp
B1 B 0.5879(2) 0.0879(2) 0.4121(2) 0.0420 1.0000 Uani S T
N1 N 0.68782(14) 0.18782(14) 0.31218(14) 0.0256 1.0000 Uani S T
C1 C 0.67891(19) 0.34236(19) 0.35833(18) 0.0323 1.0000 Uani . .
C2 C 0.7903(2) 0.43414(18) 0.2794(2) 0.0360 1.0000 Uani . .
C3 C 0.84827(19) 0.34827(19) 0.15173(19) 0.0340 1.0000 Uani S T
H1 H 0.597(3) -0.025(3) 0.362(2) 0.058(7) 1.0000 Uiso . .
H11 H 0.6969 0.3485 0.4643 0.0388 1.0000 Uiso . .
H12 H 0.5805 0.3800 0.3365 0.0388 1.0000 Uiso . .
H21 H 0.8710 0.4586 0.3462 0.0432 1.0000 Uiso . .
H22 H 0.7442 0.5248 0.2441 0.0432 1.0000 Uiso . .
H31 H 0.9104 0.4104 0.0896 0.0408 1.0000 Uiso . .

loop_
_atom_site_aniso_label
_atom_site_aniso_U_11
_atom_site_aniso_U_22
_atom_site_aniso_U_33
_atom_site_aniso_U_23
_atom_site_aniso_U_13
_atom_site_aniso_U_12
B1 0.0420(10) 0.0420(10) 0.0420(10) 0.0084(10) 0.0084(10) -0.0084(10)
N1 0.0256(5) 0.0256(5) 0.0256(5) -0.0023(6) -0.0023(6) 0.0023(6)
C1 0.0366(9) 0.0288(9) 0.0315(9) -0.0049(7) 0.0032(7) 0.0039(8)
C2 0.0420(11) 0.0257(9) 0.0402(10) -0.0022(7) -0.0025(9) -0.0016(8)
C3 0.0340(7) 0.0340(7) 0.0340(7) 0.0034(8) 0.0034(8) -0.0034(8)

loop_
_atom_type_symbol
_atom_type_scat_dispersion_real
_atom_type_scat_dispersion_imag
_atom_type_scat_Cromer_Mann_a1
_atom_type_scat_Cromer_Mann_b1
_atom_type_scat_Cromer_Mann_a2
_atom_type_scat_Cromer_Mann_b2
_atom_type_scat_Cromer_Mann_a3
_atom_type_scat_Cromer_Mann_b3
_atom_type_scat_Cromer_Mann_a4
_atom_type_scat_Cromer_Mann_b4
_atom_type_scat_Cromer_Mann_c
_atom_type_scat_source
'C ' 0.0033 0.0016 2.3100 20.8439 1.0200 10.2075 1.5886 0.5687 0.8650 51.6512 0.2156 International_Tables_Vol_IV_Table_2.2B
'H ' 0.0000 0.0000 0.4930 10.5109 0.3229 26.1257 0.1402 3.1424 0.0408 57.7998 0.0030 International_Tables_Vol_IV_Table_2.2B
'B ' 0.0013 0.0007 2.0545 23.2185 1.3326 1.0210 1.0979 60.3498 0.7068 0.1403 -0.1932 International_Tables_Vol_IV_Table_2.2B
'N ' 0.0061 0.0033 12.2126 0.0057 3.1322 9.8933 2.0125 28.9975 1.1663 0.5826 -11.5290 International_Tables_Vol_IV_Table_2.2B

loop_
_geom_angle_atom_site_label_1
_geom_angle_site_symmetry_1
_geom_angle_atom_site_label_2
_geom_angle_site_symmetry_2
_geom_angle_atom_site_label_3
_geom_angle_site_symmetry_3
_geom_angle
_geom_angle_publ_flag
N1 . B1 . H1 . 104.5(12) no
N1 . B1 . H1 5_556 104.5(12) no
H1 . B1 . H1 5_556 114.0(10) no
N1 . B1 . H1 8_645 104.5(12) no
H1 . B1 . H1 8_645 114.0(10) no
H1 5_556 B1 . H1 8_645 114.0(10) no
B1 . N1 . C1 . 110.83(11) yes
B1 . N1 . C1 5_556 110.83(11) yes
C1 . N1 . C1 5_556 108.08(11) yes
B1 . N1 . C1 8_645 110.83(11) yes
C1 . N1 . C1 8_645 108.08(11) yes
C1 5_556 N1 . C1 8_645 108.08(11) yes
N1 . C1 . C2 . 111.06(15) yes
N1 . C1 . H11 . 109.074 no
C2 . C1 . H11 . 109.074 no
N1 . C1 . H12 . 109.075 no
C2 . C1 . H12 . 109.075 no
H11 . C1 . H12 . 109.467 no
C1 . C2 . C3 . 108.66(16) yes
C1 . C2 . H21 . 109.675 no
C3 . C2 . H21 . 109.675 no
C1 . C2 . H22 . 109.675 no
C3 . C2 . H22 . 109.675 no
H21 . C2 . H22 . 109.467 no
C2 . C3 . C2 5_556 108.42(13) yes
C2 . C3 . C2 8_645 108.42(13) yes
C2 5_556 C3 . C2 8_645 108.42(13) yes
C2 . C3 . H31 . 110.506 no
C2 5_556 C3 . H31 . 110.506 no
C2 8_645 C3 . H31 . 110.506 no

loop_
_geom_bond_atom_site_label_1
_geom_bond_site_symmetry_1
_geom_bond_atom_site_label_2
_geom_bond_site_symmetry_2
_geom_bond_distance
_geom_bond_publ_flag
B1 . N1 . 1.608(5) yes
B1 . H1 . 1.15(2) no
B1 . H1 5_556 1.15(2) no
B1 . H1 8_645 1.15(2) no
N1 . C1 . 1.5009(18) yes
N1 . C1 5_556 1.5009(18) yes
N1 . C1 8_645 1.5009(18) yes
C1 . C2 . 1.529(2) yes
C1 . H11 . 1.000 no
C1 . H12 . 1.000 no
C2 . C3 . 1.528(2) yes
C2 . H21 . 1.000 no
C2 . H22 . 1.000 no
C3 . H31 . 1.000 no
